data_7057423
loop_
_publ_author_name
'Il&#x2019;in, Mikhail'
'Bolotin, Dmitrii S.'
'Suslonov, Vitalii V.'
'Kukushkin, Vadim Yu.'

_publ_section_title
;
 Facile Selective Synthesis of 2-Methyl-5-amino-1,2,4-oxadiazolium
 Bromides as Further Targets for Nucleophilic Additions
;
_journal_name_full 'New Journal of Chemistry'
_journal_paper_doi 10.1039/C8NJ01682H
_journal_year 2018
_chemical_formula_moiety 'Br, C15 H19 Br N3 O'
_chemical_formula_sum 'C15 H19 Br2 N3 O'
_chemical_formula_weight 417.15
_space_group_crystal_system trigonal
_space_group_IT_number 148
_space_group_name_Hall '-R 3'
_space_group_name_H-M_alt 'R -3'
_symmetry_space_group_name_Hall '-R 3'
_symmetry_space_group_name_H-M 'R -3 :H'
_atom_sites_solution_hydrogens geom
_atom_sites_solution_primary direct
_audit_creation_date 2018-03-30
_audit_creation_method
;
Olex2 1.2
(compiled 2017.08.10 svn.r3458 for OlexSys, GUI svn.r5381)
;
_audit_update_record
;
2018-04-02 deposited with the CCDC.
2018-05-02 downloaded from the CCDC.
;
_cell_angle_alpha 90
_cell_angle_beta 90
_cell_angle_gamma 120
_cell_formula_units_Z 18
_cell_length_a 36.6338(19)
_cell_length_b 36.6338(19)
_cell_length_c 6.4707(4)
_cell_measurement_reflns_used 4543
_cell_measurement_temperature 100(2)
_cell_measurement_theta_max 75.3530
_cell_measurement_theta_min 4.1470
_cell_volume 7520.5(7)
_computing_cell_refinement
;
CrysAlisPro, Agilent Technologies,
Version 1.171.37.35 (release 13-08-2014 CrysAlis171 .NET)
(compiled Aug 13 2014,18:06:01)
;
_computing_data_collection
;
CrysAlisPro, Agilent Technologies,
Version 1.171.37.35 (release 13-08-2014 CrysAlis171 .NET)
(compiled Aug 13 2014,18:06:01)
;
_computing_data_reduction
;
CrysAlisPro, Agilent Technologies,
Version 1.171.37.35 (release 13-08-2014 CrysAlis171 .NET)
(compiled Aug 13 2014,18:06:01)
;
_computing_molecular_graphics 'Olex2 (Dolomanov et al., 2009)'
_computing_publication_material 'Olex2 (Dolomanov et al., 2009)'
_computing_structure_refinement 'ShelXL (Sheldrick, 2015)'
_computing_structure_solution 'ShelXS (Sheldrick, 2008)'
_diffrn_ambient_environment N~2~
_diffrn_ambient_temperature 100(2)
_diffrn_detector 'CCD plate'
_diffrn_detector_area_resol_mean 10.3829
_diffrn_detector_type Atlas
_diffrn_measured_fraction_theta_full 0.998
_diffrn_measured_fraction_theta_max 0.987
_diffrn_measurement_details
;
#__ type_ start__ end____ width___ exp.time_
  1 omega  -36.00   -9.00   1.0000   15.0000
omega____ theta____ kappa____ phi______ frames
    -      -40.2537   38.0000 -120.0000 27

#__ type_ start__ end____ width___ exp.time_
  2 omega -112.00  -19.00   1.0000   15.0000
omega____ theta____ kappa____ phi______ frames
    -      -40.2537  -38.0000 -180.0000 93

#__ type_ start__ end____ width___ exp.time_
  3 omega    5.00   80.00   1.0000   15.0000
omega____ theta____ kappa____ phi______ frames
    -       40.2537  -99.0000   60.0000 75

#__ type_ start__ end____ width___ exp.time_
  4 omega   70.00  118.00   1.0000   15.0000
omega____ theta____ kappa____ phi______ frames
    -       40.2537  178.0000  -90.0000 48

#__ type_ start__ end____ width___ exp.time_
  5 omega   57.00   83.00   1.0000   15.0000
omega____ theta____ kappa____ phi______ frames
    -       40.2537  178.0000 -150.0000 26

#__ type_ start__ end____ width___ exp.time_
  6 omega   82.00  127.00   1.0000   15.0000
omega____ theta____ kappa____ phi______ frames
    -       40.2537  178.0000   60.0000 45

#__ type_ start__ end____ width___ exp.time_
  7 omega   56.00  100.00   1.0000   45.0000
omega____ theta____ kappa____ phi______ frames
    -      113.0000 -112.0000   30.0000 44

#__ type_ start__ end____ width___ exp.time_
  8 omega   45.00   91.00   1.0000   45.0000
omega____ theta____ kappa____ phi______ frames
    -      113.0000  -45.0000  120.0000 46

#__ type_ start__ end____ width___ exp.time_
  9 omega   36.00   84.00   1.0000   45.0000
omega____ theta____ kappa____ phi______ frames
    -      113.0000  -30.0000 -150.0000 48

#__ type_ start__ end____ width___ exp.time_
 10 omega   39.00   77.00   1.0000   45.0000
omega____ theta____ kappa____ phi______ frames
    -      113.0000  -30.0000  -60.0000 38

#__ type_ start__ end____ width___ exp.time_
 11 omega   35.00   69.00   1.0000   45.0000
omega____ theta____ kappa____ phi______ frames
    -      113.0000 -112.0000    0.0000 34

#__ type_ start__ end____ width___ exp.time_
 12 omega  101.00  165.00   1.0000   45.0000
omega____ theta____ kappa____ phi______ frames
    -      113.0000  112.0000 -120.0000 64

#__ type_ start__ end____ width___ exp.time_
 13 omega   53.00   80.00   1.0000   45.0000
omega____ theta____ kappa____ phi______ frames
    -      113.0000  -30.0000    0.0000 27

#__ type_ start__ end____ width___ exp.time_
 14 omega   40.00   95.00   1.0000   45.0000
omega____ theta____ kappa____ phi______ frames
    -      113.0000 -112.0000  -30.0000 55

#__ type_ start__ end____ width___ exp.time_
 15 omega   30.00   91.00   1.0000   45.0000
omega____ theta____ kappa____ phi______ frames
    -      113.0000  -95.0000 -120.0000 61

#__ type_ start__ end____ width___ exp.time_
 16 omega   33.00  139.00   1.0000   45.0000
omega____ theta____ kappa____ phi______ frames
    -      113.0000    0.0000   60.0000 106
;
_diffrn_measurement_device 'four-circle diffractometer'
_diffrn_measurement_device_type 'SuperNova, Dual, Cu at zero, Atlas'
_diffrn_measurement_method '\w scans'
_diffrn_orient_matrix_UB_11 0.0396898000
_diffrn_orient_matrix_UB_12 0.0006015000
_diffrn_orient_matrix_UB_13 0.0834712000
_diffrn_orient_matrix_UB_21 -0.0274121000
_diffrn_orient_matrix_UB_22 -0.0356997000
_diffrn_orient_matrix_UB_23 0.1518173000
_diffrn_orient_matrix_UB_31 -0.0052449000
_diffrn_orient_matrix_UB_32 -0.0328685000
_diffrn_orient_matrix_UB_33 -0.1635120000
_diffrn_radiation_monochromator mirror
_diffrn_radiation_probe x-ray
_diffrn_radiation_type CuK\a
_diffrn_radiation_wavelength 1.54184
_diffrn_reflns_av_R_equivalents 0.0364
_diffrn_reflns_av_unetI/netI 0.0297
_diffrn_reflns_Laue_measured_fraction_full 0.998
_diffrn_reflns_Laue_measured_fraction_max 0.987
_diffrn_reflns_limit_h_max 46
_diffrn_reflns_limit_h_min -45
_diffrn_reflns_limit_k_max 37
_diffrn_reflns_limit_k_min -43
_diffrn_reflns_limit_l_max 6
_diffrn_reflns_limit_l_min -8
_diffrn_reflns_number 10753
_diffrn_reflns_point_group_measured_fraction_full 0.998
_diffrn_reflns_point_group_measured_fraction_max 0.987
_diffrn_reflns_theta_full 67.684
_diffrn_reflns_theta_max 76.196
_diffrn_reflns_theta_min 4.180
_diffrn_source 'sealed X-ray tube'
_diffrn_source_type 'SuperNova (Cu) X-ray Source'
_exptl_absorpt_coefficient_mu 6.171
_exptl_absorpt_correction_T_max 1.00000
_exptl_absorpt_correction_T_min 0.55042
_exptl_absorpt_correction_type multi-scan
_exptl_absorpt_process_details
;
CrysAlisPro, Agilent Technologies,
Version 1.171.37.35 (release 13-08-2014 CrysAlis171 .NET)
(compiled Aug 13 2014,18:06:01)
Empirical absorption correction using spherical harmonics,
 implemented in SCALE3 ABSPACK scaling algorithm.
;
_exptl_crystal_colour 'clear colourless'
_exptl_crystal_colour_lustre clear
_exptl_crystal_colour_primary colourless
_exptl_crystal_density_diffrn 1.658
_exptl_crystal_description needle
_exptl_crystal_F_000 3744
_exptl_crystal_size_max 0.15
_exptl_crystal_size_mid 0.15
_exptl_crystal_size_min 0.1
_refine_diff_density_max 0.895
_refine_diff_density_min -0.711
_refine_diff_density_rms 0.092
_refine_ls_extinction_method none
_refine_ls_goodness_of_fit_ref 1.066
_refine_ls_hydrogen_treatment constr
_refine_ls_matrix_type full
_refine_ls_number_parameters 191
_refine_ls_number_reflns 3449
_refine_ls_number_restraints 0
_refine_ls_restrained_S_all 1.066
_refine_ls_R_factor_all 0.0384
_refine_ls_R_factor_gt 0.0363
_refine_ls_shift/su_max 0.002
_refine_ls_shift/su_mean 0.000
_refine_ls_structure_factor_coef Fsqd
_refine_ls_weighting_details 'w=1/[\s^2^(Fo^2^)+(0.0374P)^2^+45.5199P] where P=(Fo^2^+2Fc^2^)/3'
_refine_ls_weighting_scheme calc
_refine_ls_wR_factor_gt 0.0881
_refine_ls_wR_factor_ref 0.0894
_reflns_Friedel_coverage 0.000
_reflns_number_gt 3239
_reflns_number_total 3449
_reflns_threshold_expression 'I > 2\s(I)'
_cod_data_source_file c8nj01682h2.cif
_cod_data_source_block 6
_cod_original_cell_volume 7520.5(9)
_cod_database_code 7057423
_shelx_shelxl_version_number 2014/7
_chemical_oxdiff_formula 'Br2 C18'
_shelx_space_group_comment
;
The symmetry employed for this shelxl refinement is uniquely defined
by the following loop, which should always be used as a source of
symmetry information in preference to the above space-group names.
They are only intended as comments.
;
_shelx_estimated_absorpt_t_max 0.577
_shelx_estimated_absorpt_t_min 0.458
_reflns_odcompleteness_completeness 99.80
_reflns_odcompleteness_iscentric 1
_reflns_odcompleteness_theta 66.97
_olex2_refinement_description
;
1. Fixed Uiso
 At 1.2 times of:
  All C(H) groups, All C(H,H) groups, All N(H) groups
 At 1.5 times of:
  All C(H,H,H) groups
2.a Ternary CH refined with riding coordinates:
 C9(H9)
2.b Secondary CH2 refined with riding coordinates:
 C11(H11A,H11B), C10(H10A,H10B), C12(H12A,H12B), C14(H14A,H14B), C13(H13A,H13B)
2.c Aromatic/amide H refined with riding coordinates:
 N3(H3), C7(H7), C8(H8), C5(H5), C4(H4)
2.d Idealised Me refined as rotating group:
 C15(H15A,H15B,H15C)
;
_olex2_submission_special_instructions 'No special instructions were received'

loop_
_space_group_symop_operation_xyz
'x, y, z'
'-y, x-y, z'
'-x+y, -x, z'
'x+2/3, y+1/3, z+1/3'
'-y+2/3, x-y+1/3, z+1/3'
'-x+y+2/3, -x+1/3, z+1/3'
'x+1/3, y+2/3, z+2/3'
'-y+1/3, x-y+2/3, z+2/3'
'-x+y+1/3, -x+2/3, z+2/3'
'-x, -y, -z'
'y, -x+y, -z'
'x-y, x, -z'
'-x+2/3, -y+1/3, -z+1/3'
'y+2/3, -x+y+1/3, -z+1/3'
'x-y+2/3, x+1/3, -z+1/3'
'-x+1/3, -y+2/3, -z+2/3'
'y+1/3, -x+y+2/3, -z+2/3'
'x-y+1/3, x+2/3, -z+2/3'

loop_
_atom_site_label
_atom_site_type_symbol
_atom_site_fract_x
_atom_site_fract_y
_atom_site_fract_z
_atom_site_U_iso_or_equiv
_atom_site_adp_type
_atom_site_occupancy
_atom_site_site_symmetry_order
_atom_site_calc_flag
_atom_site_refinement_flags_posn
Br2 Br 0.56789(2) 0.62671(2) 0.19338(5) 0.02710(11) Uani 1 1 d .
N1 N 0.61866(8) 0.57371(8) 0.5716(4) 0.0233(5) Uani 1 1 d .
O1 O 0.64340(7) 0.57946(7) 0.3955(3) 0.0245(5) Uani 1 1 d .
C1 C 0.60717(10) 0.53590(10) 0.6470(5) 0.0214(6) Uani 1 1 d .
N3 N 0.66164(9) 0.53670(9) 0.2212(4) 0.0258(6) Uani 1 1 d .
H3 H 0.6736 0.5568 0.1281 0.031 Uiso 1 1 calc R
C11 C 0.68135(13) 0.45663(13) -0.0556(5) 0.0352(8) Uani 1 1 d .
H11A H 0.6906 0.4563 -0.1990 0.042 Uiso 1 1 calc R
H11B H 0.6539 0.4307 -0.0344 0.042 Uiso 1 1 calc R
C9 C 0.66383(10) 0.49779(11) 0.1976(5) 0.0251(6) Uani 1 1 d .
H9 H 0.6354 0.4730 0.2268 0.030 Uiso 1 1 calc R
C10 C 0.67605(12) 0.49503(12) -0.0257(5) 0.0301(7) Uani 1 1 d .
H10A H 0.6539 0.4931 -0.1204 0.036 Uiso 1 1 calc R
H10B H 0.7028 0.5209 -0.0604 0.036 Uiso 1 1 calc R
C15 C 0.62011(11) 0.61238(10) 0.6401(5) 0.0268(7) Uani 1 1 d .
H15A H 0.6457 0.6292 0.7215 0.040 Uiso 1 1 calc GR
H15B H 0.5953 0.6053 0.7253 0.040 Uiso 1 1 calc GR
H15C H 0.6203 0.6286 0.5193 0.040 Uiso 1 1 calc GR
N2 N 0.62059(8) 0.51492(8) 0.5276(4) 0.0218(5) Uani 1 1 d .
C12 C 0.71380(12) 0.45706(13) 0.0960(5) 0.0343(8) Uani 1 1 d .
H12A H 0.7159 0.4314 0.0767 0.041 Uiso 1 1 calc R
H12B H 0.7418 0.4819 0.0684 0.041 Uiso 1 1 calc R
C3 C 0.58110(9) 0.51647(10) 0.8318(4) 0.0208(6) Uani 1 1 d .
C14 C 0.69561(11) 0.49750(12) 0.3492(5) 0.0293(7) Uani 1 1 d .
H14A H 0.6862 0.4976 0.4923 0.035 Uiso 1 1 calc R
H14B H 0.7233 0.5233 0.3295 0.035 Uiso 1 1 calc R
C13 C 0.70045(12) 0.45883(12) 0.3182(5) 0.0310(7) Uani 1 1 d .
H13A H 0.6733 0.4330 0.3484 0.037 Uiso 1 1 calc R
H13B H 0.7219 0.4600 0.4153 0.037 Uiso 1 1 calc R
C2 C 0.64221(10) 0.54177(10) 0.3778(5) 0.0239(6) Uani 1 1 d .
C7 C 0.53449(11) 0.45119(10) 1.0072(5) 0.0264(7) Uani 1 1 d .
H7 H 0.5202 0.4213 1.0138 0.032 Uiso 1 1 calc R
C8 C 0.56033(10) 0.47259(10) 0.8417(5) 0.0240(6) Uani 1 1 d .
H8 H 0.5640 0.4572 0.7334 0.029 Uiso 1 1 calc R
C5 C 0.55039(10) 0.51803(10) 1.1579(5) 0.0246(6) Uani 1 1 d .
H5 H 0.5468 0.5333 1.2669 0.030 Uiso 1 1 calc R
C4 C 0.57624(10) 0.53921(10) 0.9916(5) 0.0250(6) Uani 1 1 d .
H4 H 0.5906 0.5691 0.9865 0.030 Uiso 1 1 calc R
C6 C 0.52995(10) 0.47470(10) 1.1640(5) 0.0228(6) Uani 1 1 d .
Br1 Br 0.49512(2) 0.44514(2) 1.39285(5) 0.02638(11) Uani 1 1 d .

loop_
_atom_site_aniso_label
_atom_site_aniso_U_11
_atom_site_aniso_U_22
_atom_site_aniso_U_33
_atom_site_aniso_U_23
_atom_site_aniso_U_13
_atom_site_aniso_U_12
Br2 0.03277(19) 0.02451(18) 0.02277(18) -0.00062(12) 0.00359(12) 0.01338(14)
N1 0.0244(13) 0.0243(13) 0.0202(12) 0.0006(10) 0.0039(10) 0.0115(11)
O1 0.0250(11) 0.0255(11) 0.0224(11) 0.0028(8) 0.0054(8) 0.0122(9)
C1 0.0212(14) 0.0238(15) 0.0182(14) -0.0014(11) -0.0027(11) 0.0107(12)
N3 0.0297(14) 0.0294(14) 0.0194(13) 0.0027(10) 0.0048(10) 0.0155(12)
C11 0.047(2) 0.046(2) 0.0224(17) -0.0015(14) 0.0004(15) 0.0298(18)
C9 0.0268(16) 0.0295(16) 0.0208(15) 0.0024(12) 0.0030(12) 0.0154(13)
C10 0.0369(18) 0.0404(19) 0.0187(15) 0.0016(13) 0.0003(13) 0.0238(16)
C15 0.0325(17) 0.0242(16) 0.0260(16) -0.0006(12) 0.0005(13) 0.0160(14)
N2 0.0226(13) 0.0236(13) 0.0187(12) -0.0006(10) 0.0011(9) 0.0112(11)
C12 0.040(2) 0.045(2) 0.0280(17) 0.0032(15) 0.0049(15) 0.0285(18)
C3 0.0211(14) 0.0250(15) 0.0171(14) 0.0012(11) 0.0008(11) 0.0121(12)
C14 0.0331(18) 0.0367(18) 0.0200(15) 0.0009(13) 0.0005(13) 0.0189(15)
C13 0.0331(18) 0.041(2) 0.0253(17) 0.0028(14) -0.0012(13) 0.0237(16)
C2 0.0206(14) 0.0253(15) 0.0244(15) -0.0005(12) -0.0028(12) 0.0104(13)
C7 0.0308(17) 0.0238(15) 0.0220(15) -0.0008(12) 0.0008(12) 0.0117(13)
C8 0.0289(16) 0.0259(16) 0.0182(14) -0.0013(11) 0.0005(12) 0.0146(13)
C5 0.0269(16) 0.0288(16) 0.0187(14) -0.0026(12) 0.0011(12) 0.0143(13)
C4 0.0286(16) 0.0231(15) 0.0237(15) 0.0001(12) 0.0016(12) 0.0132(13)
C6 0.0220(14) 0.0306(16) 0.0154(13) 0.0040(12) 0.0017(11) 0.0128(13)
Br1 0.02831(18) 0.02940(18) 0.02011(17) 0.00284(12) 0.00534(12) 0.01344(14)

loop_
_atom_type_symbol
_atom_type_description
_atom_type_scat_dispersion_real
_atom_type_scat_dispersion_imag
_atom_type_scat_source
C C 0.0181 0.0091 'International Tables Vol C Tables 4.2.6.8 and 6.1.1.4'
H H 0.0000 0.0000 'International Tables Vol C Tables 4.2.6.8 and 6.1.1.4'
Br Br -0.6763 1.2805 'International Tables Vol C Tables 4.2.6.8 and 6.1.1.4'
N N 0.0311 0.0180 'International Tables Vol C Tables 4.2.6.8 and 6.1.1.4'
O O 0.0492 0.0322 'International Tables Vol C Tables 4.2.6.8 and 6.1.1.4'

loop_
_geom_angle_atom_site_label_1
_geom_angle_atom_site_label_2
_geom_angle_atom_site_label_3
_geom_angle
O1 N1 C15 113.1(2)
C1 N1 O1 107.4(2)
C1 N1 C15 137.9(3)
C2 O1 N1 103.0(2)
N1 C1 N2 111.8(3)
N1 C1 C3 126.5(3)
N2 C1 C3 121.6(3)
C2 N3 C9 121.0(3)
C10 C11 C12 111.4(3)
N3 C9 C10 108.7(3)
N3 C9 C14 110.5(3)
C14 C9 C10 110.9(3)
C11 C10 C9 110.9(3)
C2 N2 C1 104.5(3)
C13 C12 C11 109.8(3)
C8 C3 C1 116.3(3)
C4 C3 C1 124.0(3)
C4 C3 C8 119.7(3)
C9 C14 C13 111.4(3)
C14 C13 C12 110.5(3)
N3 C2 O1 117.8(3)
N3 C2 N2 129.0(3)
N2 C2 O1 113.2(3)
C8 C7 C6 118.2(3)
C7 C8 C3 120.8(3)
C6 C5 C4 119.6(3)
C5 C4 C3 119.8(3)
C7 C6 Br1 117.9(2)
C5 C6 C7 121.9(3)
C5 C6 Br1 120.2(2)

loop_
_geom_bond_atom_site_label_1
_geom_bond_atom_site_label_2
_geom_bond_distance
N1 O1 1.405(3)
N1 C1 1.323(4)
N1 C15 1.460(4)
O1 C2 1.364(4)
C1 N2 1.344(4)
C1 C3 1.473(4)
N3 C9 1.475(4)
N3 C2 1.304(4)
C11 C10 1.525(5)
C11 C12 1.535(5)
C9 C10 1.531(4)
C9 C14 1.526(4)
N2 C2 1.325(4)
C12 C13 1.530(5)
C3 C8 1.394(4)
C3 C4 1.394(4)
C14 C13 1.526(5)
C7 C8 1.384(5)
C7 C6 1.394(4)
C5 C4 1.387(4)
C5 C6 1.376(5)
C6 Br1 1.900(3)
